data_4329757
loop_
_publ_author_name
'Konstantinos D. Demadis'
'Nikos Famelis'
'Aurelio Cabeza'
'Miguel A.G. Aranda'
'Rosario M. P. Colodrero'
'Antonia Infantes-Molina'

_publ_section_title
;
 2D Corrugated Magnesium Carboxyphosphonate Materials: Topotactic
 Transformations and Interlayer "Decoration" with Ammonia
;
_journal_name_full 'Inorganic Chemistry'
_journal_page_first 7889
_journal_page_last 7896
_journal_paper_doi 10.1021/ic300941t
_journal_volume 51
_journal_year 2012
_chemical_formula_sum 'C4 Mg N2 O9 P2'
_chemical_formula_weight 306.30
_space_group_IT_number 14
_symmetry_cell_setting monoclinic
_symmetry_space_group_name_Hall '-P 2yn'
_symmetry_space_group_name_H-M 'P 1 21/n 1'
_audit_author_name A.Cabeza
_audit_creation_date 2009-07-21T10:10
_audit_creation_method 'from EXP file using GSAS2CIF'
_audit_update_record ' 2009-07-21T10:10  Initial CIF as created by GSAS2CIF'
_cell_angle_alpha 90.0
_cell_angle_beta 92.3026(27)
_cell_angle_gamma 90.0
_cell_formula_units_Z 4
_cell_length_a 5.52949(21)
_cell_length_b 10.32545(32)
_cell_length_c 20.0000(8)
_cell_volume 1140.97(7)
_computing_structure_refinement GSAS
_diffrn_radiation_probe x-ray
_diffrn_radiation_wavelength 1.5406
_exptl_absorpt_correction_T_max 1.00000
_exptl_absorpt_correction_T_min 1.00000
_exptl_absorpt_process_details
;   GSAS Absorption/surface roughness correction: function number 0
 No correction is applied.
;
_pd_block_id 2009-07-21T10:10|MGBPHGLY_TPD|A.Cabeza|X'PERT-PANalytical
_pd_calc_method 'Rietveld Refinement'
_pd_instr_location ' ?'
_pd_meas_2theta_range_inc 0.017
_pd_meas_2theta_range_max 99.9904
_pd_meas_2theta_range_min 4.0084
_pd_phase_name 'from C:/gsas/MyWork/Kostas/L_BPHGLY/MgHPAA_30C/MgBPMAA_Kostas.cif'
_pd_proc_2theta_range_inc 0.017
_pd_proc_2theta_range_max 99.90548
_pd_proc_2theta_range_min 3.92348
_pd_proc_info_datetime 2009-07-21T10:10:27
_pd_proc_info_excluded_regions ' ?'
_pd_proc_ls_background_function
;   GSAS Background function number 7 with 30 terms.
 Linear interpolation
      1:    3840.13     2:    3101.90     3:    2768.65     4:    2042.34    
      5:    1424.77     6:    1254.69     7:    1108.01     8:    846.604    
      9:    916.327    10:    571.807    11:    889.656    12:    666.290    
     13:    734.018    14:    628.485    15:    593.933    16:    529.285    
     17:    651.174    18:    678.402    19:    466.666    20:    564.605    
     21:    605.771    22:    483.755    23:    613.076    24:    496.957    
     25:    610.518    26:    526.855    27:    465.836    28:    526.885    
     29:    552.524    30:    540.739    
;
_pd_proc_ls_peak_cutoff 0.00500
_pd_proc_ls_pref_orient_corr
;   March-Dollase
 AXIS  1 Ratio=   0.76732  h= 0.000  k= 1.000  l= 1.000
 Prefered orientation correction range: Min=   0.67218, Max=   1.59582
;
_pd_proc_ls_profile_function
;
 CW Profile function number 4 with  21 terms
 Pseudovoigt profile coefficients as parameterized in
 P. Thompson, D.E. Cox & J.B. Hastings (1987). J. Appl. Cryst.,20,79-83.
 Asymmetry correction of L.W. Finger, D.E. Cox & A. P. Jephcoat (1994).
 J. Appl. Cryst.,27,892-900.
 Microstrain broadening by P.W. Stephens,  (1999). J. Appl. Cryst.,32,281-289.
 Peak tails are ignored  where the intensity is below 0.0050 times the peak
   Aniso. broadening axis   0.0   0.0   1.0
;
_pd_proc_ls_prof_R_factor 0.0704
_pd_proc_ls_prof_wR_expected 0.0218
_pd_proc_ls_prof_wR_factor 0.0957
_pd_spec_mounting ' ?'
_refine_ls_goodness_of_fit_all 4.66
_refine_ls_matrix_type full
_refine_ls_number_parameters 103
_refine_ls_number_restraints 35
_refine_ls_R_Fsqd_factor 0.08295
_refine_ls_shift/su_max 0.06
_refine_ls_shift/su_mean 0.01
_reflns_d_resolution_high 1.090
_reflns_d_resolution_low 9.992
_reflns_limit_h_max 5
_reflns_limit_h_min 0
_reflns_limit_k_max 9
_reflns_limit_k_min 0
_reflns_limit_l_max 18
_reflns_limit_l_min -18
_reflns_number_total 920
_cod_data_source_file ic300941t_si_002_3.cif
_cod_data_source_block MGBPHGLY_TPD_publ
_cod_original_cell_volume 1140.97(9)
_cod_original_sg_symbol_H-M 'P 21/n'
_cod_database_code 4329757

loop_
_symmetry_equiv_pos_site_id
_symmetry_equiv_pos_as_xyz
1 +x,+y,+z
2 -x+1/2,+y+1/2,-z+1/2
-1 -x,-y,-z
-2 +x+1/2,-y+1/2,+z+1/2

loop_
_atom_site_type_symbol
_atom_site_label
_atom_site_fract_x
_atom_site_fract_y
_atom_site_fract_z
_atom_site_occupancy
_atom_site_thermal_displace_type
_atom_site_U_iso_or_equiv
_atom_site_symmetry_multiplicity
Mg Mg1 0.3092(15) 0.0915(7) 0.2748(4) 1.0 Uiso 0.0482(29) 4
N N1 0.7434(19) 0.2473(8) 0.4126(4) 1.0 Uiso 0.0239(13) 4
P P1 0.1429(11) 0.3590(5) 0.35377(28) 1.0 Uiso 0.0276(17) 4
P P2 0.8276(12) -0.0005(5) 0.36329(27) 1.0 Uiso 0.0276(17) 4
O O1 0.2237(19) 0.4321(8) 0.4191(4) 1.0 Uiso 0.0239(13) 4
O O2 0.1735(19) 0.4550(8) 0.2978(4) 1.0 Uiso 0.0239(13) 4
O O3 0.2805(18) 0.2369(8) 0.3487(5) 1.0 Uiso 0.0239(13) 4
O O4 0.1823(23) 0.2289(9) 0.2106(6) 1.0 Uiso 0.0239(13) 4
N N5 0.6206(27) 0.1913(11) 0.2052(6) 1.0 Uiso 0.0239(13) 4
O O6 0.5635(15) 0.0037(9) 0.3433(5) 1.0 Uiso 0.0239(13) 4
O O7 1.0148(18) 0.0169(9) 0.3108(4) 1.0 Uiso 0.0239(13) 4
O O8 0.8567(19) -0.1416(7) 0.3933(5) 1.0 Uiso 0.0239(13) 4
O O9 0.4429(19) 0.1918(7) 0.5197(5) 1.0 Uiso 0.0239(13) 4
O O10 0.5557(20) 0.3687(9) 0.5721(5) 1.0 Uiso 0.0239(13) 4
C C1 -0.1772(15) 0.3243(11) 0.3570(5) 1.0 Uiso 0.0239(13) 4
C C2 0.8646(23) 0.1223(8) 0.4276(5) 1.0 Uiso 0.0239(13) 4
C C3 0.7520(22) 0.3317(10) 0.4728(5) 1.0 Uiso 0.0239(13) 4
C C4 0.5555(26) 0.2979(12) 0.5192(6) 1.0 Uiso 0.0239(13) 4

loop_
_atom_type_symbol
_atom_type_number_in_cell
_atom_type_scat_dispersion_real
_atom_type_scat_dispersion_imag
_atom_type_scat_Cromer_Mann_a1
_atom_type_scat_Cromer_Mann_a2
_atom_type_scat_Cromer_Mann_a3
_atom_type_scat_Cromer_Mann_a4
_atom_type_scat_Cromer_Mann_b1
_atom_type_scat_Cromer_Mann_b2
_atom_type_scat_Cromer_Mann_b3
_atom_type_scat_Cromer_Mann_b4
_atom_type_scat_Cromer_Mann_c
_atom_type_scat_source
Mg 4.0 0.000 0.000 5.42040 2.82750 2.17350 79.2611 1.22690 0.38080 2.30730 7.19370 0.85840 International_Tables_Vol_C
N 8.0 0.000 0.000 12.2126 0.00570 3.13220 9.89330 2.01250 28.9975 1.16630 0.58260 -11.529 International_Tables_Vol_C
P 8.0 0.000 0.000 6.43450 1.90670 4.17910 27.1570 1.78000 0.52600 1.49080 68.1645 1.11490 International_Tables_Vol_C
O 36.0 0.000 0.000 3.04850 13.2771 2.28680 5.70110 1.54630 0.32390 0.86700 32.9089 0.25080 International_Tables_Vol_C
C 16.0 0.000 0.000 2.31000 20.8439 1.02000 10.2075 1.58860 0.56870 0.86500 51.6512 0.21560 International_Tables_Vol_C

loop_
_geom_angle_atom_site_label_1
_geom_angle_atom_site_label_2
_geom_angle_atom_site_label_3
_geom_angle
_geom_angle_site_symmetry_1
_geom_angle_site_symmetry_3
_geom_angle_publ_flag
O2 Mg1 O3 178.0(6) 2_545 1_555 n
O2 Mg1 O4 93.3(5) 2_545 1_555 n
O2 Mg1 O6 96.7(5) 2_545 1_555 n
O2 Mg1 O7 93.1(5) 2_545 1_455 n
O3 Mg1 O4 84.9(5) 1_555 1_555 n
O3 Mg1 O6 85.4(5) 1_555 1_555 n
O3 Mg1 O7 86.3(6) 1_555 1_455 n
O4 Mg1 O6 155.9(6) 1_555 1_555 n
O4 Mg1 O7 103.7(6) 1_555 1_455 n
O6 Mg1 O7 97.7(5) 1_555 1_455 n
C1 N1 C2 119.0(9) 1_655 1_555 n
C1 N1 C3 107.5(8) 1_655 1_555 n
C2 N1 C3 110.4(9) 1_555 1_555 n
O1 P1 O2 105.5(5) 1_555 1_555 n
O1 P1 O3 109.9(6) 1_555 1_555 n
O1 P1 C1 108.3(6) 1_555 1_555 n
O2 P1 O3 115.8(7) 1_555 1_555 n
O2 P1 C1 107.2(6) 1_555 1_555 n
O3 P1 C1 109.9(6) 1_555 1_555 n
O6 P2 O7 119.8(6) 1_555 1_555 n
O6 P2 O8 102.2(6) 1_555 1_555 n
O6 P2 C2 104.5(6) 1_555 1_555 n
O7 P2 O8 108.1(6) 1_555 1_555 n
O7 P2 C2 110.4(6) 1_555 1_555 n
O8 P2 C2 111.7(6) 1_555 1_555 n
Mg1 O2 P1 175.4(8) 2_555 1_555 n
Mg1 O3 P1 134.9(7) 1_555 1_555 n
Mg1 O6 P2 142.8(8) 1_555 1_555 n
Mg1 O7 P2 154.2(7) 1_655 1_555 n
N1 C1 P1 117.6(7) 1_455 1_555 n
N1 C2 P2 115.5(7) 1_555 1_555 n
N1 C3 C4 111.4(8) 1_555 1_555 n
O9 C4 O10 118.1(10) 1_555 1_555 n
O9 C4 C3 125.4(10) 1_555 1_555 n
O10 C4 C3 113.6(10) 1_555 1_555 n

loop_
_geom_bond_atom_site_label_1
_geom_bond_atom_site_label_2
_geom_bond_distance
_geom_bond_site_symmetry_2
_geom_bond_publ_flag
Mg1 O2 2.030(9) 2_545 n
Mg1 O3 2.116(10) 1_555 n
Mg1 O4 2.020(11) 1_555 n
Mg1 N5 2.481(15) 1_555 n
Mg1 O6 2.126(10) 1_555 n
Mg1 O7 1.964(10) 1_455 n
N1 C1 1.450(7) 1_655 n
N1 C2 1.479(7) 1_555 n
N1 C3 1.485(7) 1_555 n
P1 O1 1.559(7) 1_555 n
P1 O2 1.509(6) 1_555 n
P1 O3 1.479(6) 1_555 n
P1 C1 1.809(7) 1_555 n
P2 O6 1.500(6) 1_555 n
P2 O7 1.514(7) 1_555 n
P2 O8 1.581(6) 1_555 n
P2 C2 1.812(7) 1_555 n
O1 P1 1.559(7) 1_555 n
O2 Mg1 2.030(9) 2_555 n
O2 P1 1.509(6) 1_555 n
O3 Mg1 2.116(10) 1_555 n
O3 P1 1.479(6) 1_555 n
O4 Mg1 2.020(11) 1_555 n
N5 Mg1 2.481(15) 1_555 n
O6 Mg1 2.126(10) 1_555 n
O6 P2 1.500(6) 1_555 n
O7 Mg1 1.964(10) 1_655 n
O7 P2 1.514(7) 1_555 n
O8 P2 1.581(6) 1_555 n
O9 C4 1.260(10) 1_555 n
O10 C4 1.287(10) 1_555 n
C1 N1 1.450(7) 1_455 n
C1 P1 1.809(7) 1_555 n
C2 N1 1.479(7) 1_555 n
C2 P2 1.812(7) 1_555 n
C3 N1 1.485(7) 1_555 n
C3 C4 1.498(8) 1_555 n
C4 O9 1.260(10) 1_555 n
C4 O10 1.287(10) 1_555 n
C4 C3 1.498(8) 1_555 n
